data_7009641
loop_
_publ_author_name
'Ainscough, Eric W.'
'Brodie, Andrew M.'
'Buckley, Paul D.'
'Burrell, Anthony K.'
'Kennedy, Steven M. F.'
'Waters, Joyce M.'

_publ_section_title
;
 Synthesis, structure and kinetics of Group 6 metal carbonyl complexes
 containing a new 'P2N' mixed donor multidentate ligand&#x200A;&#x2020;
;
_journal_issue 16
_journal_name_full 'Journal of the Chemical Society, Dalton Transactions'
_journal_page_first 2663
_journal_paper_doi 10.1039/b002427i
_journal_year 2000
_chemical_formula_moiety 'C41 H29 Cr O4 P2'
_chemical_formula_sum 'C41 H29 Cr N O4 P2'
_chemical_formula_weight 713.59
_chemical_name_systematic
;
 ?
;
_space_group_IT_number 14
_symmetry_cell_setting monoclinic
_symmetry_space_group_name_Hall '-P 2ybc'
_symmetry_space_group_name_H-M 'P 1 21/c 1'
_atom_sites_solution_hydrogens geom
_atom_sites_solution_primary direct
_atom_sites_solution_secondary difmap
_audit_creation_method SHELXL-97
_cell_angle_alpha 90.00
_cell_angle_beta 108.40(3)
_cell_angle_gamma 90.00
_cell_formula_units_Z 8
_cell_length_a 14.429(3)
_cell_length_b 29.433(6)
_cell_length_c 17.389(3)
_cell_measurement_reflns_used 25
_cell_measurement_temperature 293(2)
_cell_measurement_theta_max 19
_cell_measurement_theta_min 14
_cell_volume 7007(3)
_computing_cell_refinement 'NONIUS CAD4/PC'
_computing_data_collection 'NONIUS CAD4/PC'
_computing_data_reduction 'XCAD-4B (Harms, 1994)'
_computing_molecular_graphics 'XPMA (Zsolnai, 1994)'
_computing_publication_material 'SHELXL-97 (Sheldrick, 1997)'
_computing_structure_refinement 'SHELXL-97 (Sheldrick, 1997)'
_computing_structure_solution 'SHELXS-97 (Sheldrick, 1990)'
_diffrn_ambient_temperature 293(2)
_diffrn_measured_fraction_theta_full 0.000
_diffrn_measured_fraction_theta_max 0.996
_diffrn_measurement_device_type 'ENRAF-NONIUS CAD-4 '
_diffrn_measurement_method '\w scans'
_diffrn_radiation_monochromator graphite
_diffrn_radiation_source 'fine-focus sealed tube'
_diffrn_radiation_type MoK\a
_diffrn_radiation_wavelength 0.71073
_diffrn_reflns_av_R_equivalents 0.0359
_diffrn_reflns_av_sigmaI/netI 0.0696
_diffrn_reflns_limit_h_max 13
_diffrn_reflns_limit_h_min 0
_diffrn_reflns_limit_k_max 28
_diffrn_reflns_limit_k_min 0
_diffrn_reflns_limit_l_max 15
_diffrn_reflns_limit_l_min -16
_diffrn_reflns_number 6871
_diffrn_reflns_theta_full 0.50
_diffrn_reflns_theta_max 20.02
_diffrn_reflns_theta_min 1.38
_diffrn_standards_decay_% 0
_diffrn_standards_interval_count 100
_diffrn_standards_number 3
_exptl_absorpt_coefficient_mu 0.461
_exptl_absorpt_correction_T_max 0.9553
_exptl_absorpt_correction_T_min 0.9014
_exptl_absorpt_correction_type 'empirical via \y scans'
_exptl_absorpt_process_details '(North, Phillips & Mathews, 1968)'
_exptl_crystal_colour yellow
_exptl_crystal_density_diffrn 1.353
_exptl_crystal_density_method 'not measured'
_exptl_crystal_description cube
_exptl_crystal_F_000 2944
_exptl_crystal_size_max 0.23
_exptl_crystal_size_mid 0.18
_exptl_crystal_size_min 0.10
_refine_diff_density_max 0.775
_refine_diff_density_min -0.248
_refine_diff_density_rms 0.058
_refine_ls_extinction_method none
_refine_ls_goodness_of_fit_ref 1.019
_refine_ls_hydrogen_treatment mixed
_refine_ls_matrix_type full
_refine_ls_number_parameters 883
_refine_ls_number_reflns 6533
_refine_ls_number_restraints 0
_refine_ls_restrained_S_all 1.019
_refine_ls_R_factor_all 0.1028
_refine_ls_R_factor_gt 0.0363
_refine_ls_shift/su_max 0.001
_refine_ls_shift/su_mean 0.000
_refine_ls_structure_factor_coef Fsqd
_refine_ls_weighting_details 'calc w=1/[\s^2^(Fo^2^)+(0.0693P)^2^+2.7823P] where P=(Fo^2^+2Fc^2^)/3'
_refine_ls_weighting_scheme calc
_refine_ls_wR_factor_gt 0.1030
_refine_ls_wR_factor_ref 0.1329
_reflns_number_gt 3818
_reflns_number_total 6533
_reflns_threshold_expression >2sigma(I)
_cod_data_source_file b002427i.txt
_cod_data_source_block amb2
_cod_original_cell_volume 7007(2)
_cod_original_sg_symbol_H-M 'P 2~1~/c'
_cod_database_code 7009641

loop_
_symmetry_equiv_pos_as_xyz
'x, y, z'
'-x, y+1/2, -z+1/2'
'-x, -y, -z'
'x, -y-1/2, z-1/2'

loop_
_atom_site_label
_atom_site_type_symbol
_atom_site_fract_x
_atom_site_fract_y
_atom_site_fract_z
_atom_site_U_iso_or_equiv
_atom_site_adp_type
_atom_site_occupancy
_atom_site_symmetry_multiplicity
_atom_site_calc_flag
_atom_site_refinement_flags
_atom_site_disorder_assembly
_atom_site_disorder_group
Cr1 Cr 1.88464(6) 0.72907(3) 1.26775(5) 0.0374(3) Uani 1 1 d . . .
P1A P 1.60508(11) 0.72520(6) 1.10963(9) 0.0457(4) Uani 1 1 d . . .
P2A P 2.00100(11) 0.78307(5) 1.25789(9) 0.0400(4) Uani 1 1 d . . .
C2A C 1.8798(4) 0.7499(2) 1.3695(4) 0.0521(17) Uani 1 1 d . . .
O2A O 1.8758(3) 0.75909(16) 1.4321(3) 0.0764(15) Uani 1 1 d . . .
C3A C 1.8858(4) 0.7041(2) 1.1687(4) 0.0546(18) Uani 1 1 d . . .
O3A O 1.8873(4) 0.68596(17) 1.1100(3) 0.0881(17) Uani 1 1 d . . .
C4A C 1.9743(5) 0.6878(2) 1.3194(4) 0.0469(16) Uani 1 1 d . . .
O4A O 2.0294(3) 0.65987(17) 1.3523(3) 0.0730(14) Uani 1 1 d . . .
C5A C 1.7910(5) 0.6864(2) 1.2700(4) 0.0541(17) Uani 1 1 d . . .
O5A O 1.7405(3) 0.65737(18) 1.2763(3) 0.0842(16) Uani 1 1 d . . .
C1A C 1.7896(4) 0.80866(19) 1.1501(4) 0.0392(15) Uani 1 1 d . . .
H1AA H 1.7353 0.8273 1.1297 0.047 Uiso 1 1 calc R . .
N1A N 1.7851(3) 0.78097(15) 1.2056(3) 0.0369(12) Uani 1 1 d . . .
C11A C 1.6119(4) 0.76416(18) 1.1933(3) 0.0378(14) Uani 1 1 d . . .
C12A C 1.6997(4) 0.78730(19) 1.2312(3) 0.0367(15) Uani 1 1 d . . .
C13A C 1.7070(4) 0.81714(19) 1.2936(4) 0.0456(16) Uani 1 1 d . . .
H13A H 1.7656 0.8323 1.3178 0.055 Uiso 1 1 calc R . .
C14A C 1.6283(5) 0.8248(2) 1.3209(4) 0.0484(16) Uani 1 1 d . . .
H14A H 1.6344 0.8446 1.3640 0.058 Uiso 1 1 calc R . .
C15A C 1.5422(5) 0.8037(2) 1.2850(4) 0.0533(17) Uani 1 1 d . . .
H15A H 1.4888 0.8092 1.3027 0.064 Uiso 1 1 calc R . .
C16A C 1.5338(4) 0.7739(2) 1.2223(4) 0.0479(16) Uani 1 1 d . . .
H16A H 1.4741 0.7597 1.1982 0.057 Uiso 1 1 calc R . .
C21A C 1.4886(4) 0.6973(2) 1.0991(4) 0.0466(16) Uani 1 1 d . . .
C22A C 1.3989(5) 0.7101(2) 1.0467(4) 0.0551(18) Uani 1 1 d . . .
H22A H 1.3950 0.7346 1.0120 0.066 Uiso 1 1 calc R . .
C23A C 1.3147(5) 0.6872(3) 1.0450(4) 0.066(2) Uani 1 1 d . . .
H23A H 1.2549 0.6962 1.0091 0.079 Uiso 1 1 calc R . .
C24A C 1.3187(5) 0.6515(3) 1.0953(4) 0.0636(19) Uani 1 1 d . . .
H24A H 1.2617 0.6363 1.0942 0.076 Uiso 1 1 calc R . .
C25A C 1.4061(6) 0.6378(2) 1.1475(4) 0.066(2) Uani 1 1 d . . .
H25A H 1.4091 0.6132 1.1819 0.080 Uiso 1 1 calc R . .
C26A C 1.4902(5) 0.6607(2) 1.1487(4) 0.0567(18) Uani 1 1 d . . .
H26A H 1.5498 0.6510 1.1843 0.068 Uiso 1 1 calc R . .
C31A C 1.5803(4) 0.7654(2) 1.0256(4) 0.0471(16) Uani 1 1 d . . .
C32A C 1.5208(4) 0.8031(2) 1.0172(4) 0.0502(17) Uani 1 1 d . . .
H32A H 1.4884 0.8084 1.0548 0.060 Uiso 1 1 calc R . .
C33A C 1.5091(5) 0.8327(2) 0.9542(4) 0.0617(19) Uani 1 1 d . . .
H33A H 1.4684 0.8577 0.9492 0.074 Uiso 1 1 calc R . .
C34A C 1.5567(6) 0.8258(3) 0.8982(4) 0.066(2) Uani 1 1 d . . .
H34A H 1.5482 0.8459 0.8552 0.079 Uiso 1 1 calc R . .
C35A C 1.6170(6) 0.7889(3) 0.9065(4) 0.072(2) Uani 1 1 d . . .
H35A H 1.6505 0.7844 0.8694 0.086 Uiso 1 1 calc R . .
C36A C 1.6286(5) 0.7584(2) 0.9693(4) 0.0573(18) Uani 1 1 d . . .
H36A H 1.6689 0.7332 0.9738 0.069 Uiso 1 1 calc R . .
C41A C 1.9659(4) 0.80458(18) 1.1548(3) 0.0382(15) Uani 1 1 d . . .
C42A C 1.8677(4) 0.81523(18) 1.1141(3) 0.0355(14) Uani 1 1 d . . .
C43A C 1.8427(4) 0.83584(19) 1.0398(4) 0.0447(15) Uani 1 1 d . . .
H43A H 1.7781 0.8445 1.0148 0.054 Uiso 1 1 calc R . .
C44A C 1.9112(5) 0.8441(2) 1.0013(4) 0.0509(17) Uani 1 1 d . . .
H44A H 1.8925 0.8574 0.9501 0.061 Uiso 1 1 calc R . .
C45A C 2.0069(5) 0.8327(2) 1.0388(4) 0.0540(17) Uani 1 1 d . . .
H45A H 2.0534 0.8379 1.0130 0.065 Uiso 1 1 calc R . .
C46A C 2.0341(4) 0.8134(2) 1.1149(4) 0.0486(16) Uani 1 1 d . . .
H46A H 2.0994 0.8061 1.1403 0.058 Uiso 1 1 calc R . .
C51A C 2.1279(4) 0.7662(2) 1.2765(3) 0.0444(16) Uani 1 1 d . . .
C52A C 2.1482(5) 0.7247(2) 1.2483(4) 0.0643(19) Uani 1 1 d . . .
H52A H 2.0974 0.7058 1.2197 0.077 Uiso 1 1 calc R . .
C53A C 2.2441(6) 0.7113(3) 1.2625(5) 0.087(3) Uani 1 1 d . . .
H53A H 2.2570 0.6831 1.2439 0.105 Uiso 1 1 calc R . .
C54A C 2.3195(6) 0.7384(3) 1.3030(5) 0.079(3) Uani 1 1 d . . .
H54A H 2.3837 0.7292 1.3118 0.095 Uiso 1 1 calc R . .
C55A C 2.3001(5) 0.7790(3) 1.3302(4) 0.077(2) Uani 1 1 d . . .
H55A H 2.3516 0.7976 1.3586 0.092 Uiso 1 1 calc R . .
C56A C 2.2056(5) 0.7936(2) 1.3171(4) 0.0593(18) Uani 1 1 d . . .
H56A H 2.1941 0.8220 1.3357 0.071 Uiso 1 1 calc R . .
C61A C 2.0126(4) 0.8350(2) 1.3168(4) 0.0430(15) Uani 1 1 d . . .
C62A C 1.9996(4) 0.8783(2) 1.2821(4) 0.0562(18) Uani 1 1 d . . .
H62A H 1.9840 0.8813 1.2262 0.067 Uiso 1 1 calc R . .
C63A C 2.0096(5) 0.9166(3) 1.3294(5) 0.072(2) Uani 1 1 d . . .
H63A H 2.0014 0.9451 1.3054 0.087 Uiso 1 1 calc R . .
C64A C 2.0315(5) 0.9128(3) 1.4116(6) 0.080(2) Uani 1 1 d . . .
H64A H 2.0376 0.9388 1.4433 0.096 Uiso 1 1 calc R . .
C65A C 2.0443(5) 0.8711(3) 1.4468(4) 0.073(2) Uani 1 1 d . . .
H65A H 2.0597 0.8686 1.5027 0.087 Uiso 1 1 calc R . .
C66A C 2.0346(4) 0.8317(2) 1.3996(4) 0.0586(18) Uani 1 1 d . . .
H66A H 2.0430 0.8033 1.4243 0.070 Uiso 1 1 calc R . .
Cr2 Cr 1.40495(6) 1.00936(3) 1.15569(5) 0.0418(3) Uani 1 1 d . . .
P1B P 1.68791(12) 1.00819(6) 1.31835(10) 0.0511(5) Uani 1 1 d . . .
P2B P 1.28734(11) 0.95707(6) 1.16869(10) 0.0465(5) Uani 1 1 d . . .
C2B C 1.4020(4) 0.9891(2) 1.0526(4) 0.0539(17) Uani 1 1 d . . .
O2B O 1.3960(3) 0.97987(18) 0.9864(3) 0.0789(15) Uani 1 1 d . . .
C3B C 1.4066(5) 1.0367(2) 1.2534(4) 0.0563(18) Uani 1 1 d . . .
O3B O 1.4061(4) 1.05576(19) 1.3111(3) 0.0936(18) Uani 1 1 d . . .
C4B C 1.3159(5) 1.0511(2) 1.1029(4) 0.0567(18) Uani 1 1 d . . .
O4B O 1.2588(4) 1.07869(18) 1.0680(3) 0.0849(16) Uani 1 1 d . . .
C5B C 1.5035(5) 1.0482(2) 1.1537(4) 0.0518(17) Uani 1 1 d . . .
O5B O 1.5622(3) 1.07498(17) 1.1509(3) 0.0715(14) Uani 1 1 d . . .
C1B C 1.5016(4) 0.9317(2) 1.2759(4) 0.0483(16) Uani 1 1 d . . .
H1BA H 1.5559 0.9133 1.2975 0.058 Uiso 1 1 calc R . .
N1B N 1.5031(3) 0.95731(16) 1.2174(3) 0.0420(12) Uani 1 1 d . . .
C11B C 1.6785(4) 0.97038(18) 1.2325(3) 0.0399(15) Uani 1 1 d . . .
C12B C 1.5890(4) 0.95046(18) 1.1912(4) 0.0381(15) Uani 1 1 d . . .
C13B C 1.5775(4) 0.9230(2) 1.1246(4) 0.0463(16) Uani 1 1 d . . .
H13B H 1.5177 0.9092 1.0992 0.056 Uiso 1 1 calc R . .
C14B C 1.6550(5) 0.9160(2) 1.0959(4) 0.0505(17) Uani 1 1 d . . .
H14B H 1.6472 0.8982 1.0501 0.061 Uiso 1 1 calc R . .
C15B C 1.7437(4) 0.9353(2) 1.1350(4) 0.0519(17) Uani 1 1 d . . .
H15B H 1.7963 0.9303 1.1160 0.062 Uiso 1 1 calc R . .
C16B C 1.7552(4) 0.9620(2) 1.2018(4) 0.0498(17) Uani 1 1 d . . .
H16B H 1.8160 0.9750 1.2274 0.060 Uiso 1 1 calc R . .
C21B C 1.7165(4) 0.9692(2) 1.4048(4) 0.0542(18) Uani 1 1 d . . .
C22B C 1.6840(6) 0.9822(3) 1.4681(5) 0.094(3) Uani 1 1 d . . .
H22B H 1.6516 1.0097 1.4662 0.113 Uiso 1 1 calc R . .
C23B C 1.7003(7) 0.9535(4) 1.5352(5) 0.108(3) Uani 1 1 d . . .
H23B H 1.6782 0.9620 1.5779 0.130 Uiso 1 1 calc R . .
C24B C 1.7483(7) 0.9134(4) 1.5389(6) 0.099(3) Uani 1 1 d . . .
H24B H 1.7588 0.8945 1.5837 0.118 Uiso 1 1 calc R . .
C25B C 1.7802(6) 0.9013(3) 1.4772(5) 0.083(2) Uani 1 1 d . . .
H25B H 1.8128 0.8738 1.4798 0.100 Uiso 1 1 calc R . .
C26B C 1.7659(5) 0.9284(3) 1.4109(4) 0.0632(19) Uani 1 1 d . . .
H26B H 1.7896 0.9193 1.3693 0.076 Uiso 1 1 calc R . .
C31B C 1.8047(4) 1.0359(2) 1.3287(4) 0.0464(16) Uani 1 1 d . . .
C32B C 1.8915(5) 1.0246(2) 1.3852(4) 0.064(2) Uani 1 1 d . . .
H32B H 1.8931 1.0013 1.4217 0.077 Uiso 1 1 calc R . .
C33B C 1.9779(5) 1.0474(3) 1.3894(5) 0.074(2) Uani 1 1 d . . .
H33B H 2.0363 1.0392 1.4281 0.089 Uiso 1 1 calc R . .
C34B C 1.9763(6) 1.0816(3) 1.3367(5) 0.075(2) Uani 1 1 d . . .
H34B H 2.0337 1.0968 1.3389 0.089 Uiso 1 1 calc R . .
C35B C 1.8903(7) 1.0936(3) 1.2806(5) 0.083(2) Uani 1 1 d . . .
H35B H 1.8889 1.1171 1.2446 0.100 Uiso 1 1 calc R . .
C36B C 1.8051(5) 1.0710(2) 1.2769(4) 0.071(2) Uani 1 1 d . . .
H36B H 1.7469 1.0797 1.2385 0.085 Uiso 1 1 calc R . .
C41B C 1.3254(4) 0.93739(19) 1.2737(3) 0.0445(15) Uani 1 1 d . . .
C42B C 1.4240(4) 0.9281(2) 1.3129(4) 0.0463(16) Uani 1 1 d . . .
C43B C 1.4534(5) 0.9118(2) 1.3915(4) 0.0582(18) Uani 1 1 d . . .
H43B H 1.5187 0.9045 1.4168 0.070 Uiso 1 1 calc R . .
C44B C 1.3863(6) 0.9061(2) 1.4326(4) 0.068(2) Uani 1 1 d . . .
H44B H 1.4071 0.8962 1.4862 0.081 Uiso 1 1 calc R . .
C45B C 1.2905(6) 0.9149(2) 1.3953(5) 0.071(2) Uani 1 1 d . . .
H45B H 1.2455 0.9109 1.4231 0.085 Uiso 1 1 calc R . .
C46B C 1.2597(4) 0.9299(2) 1.3160(4) 0.0562(18) Uani 1 1 d . . .
H46B H 1.1935 0.9350 1.2903 0.067 Uiso 1 1 calc R . .
C51B C 1.1629(5) 0.9754(2) 1.1508(4) 0.0563(18) Uani 1 1 d . . .
C52B C 1.1435(5) 1.0176(3) 1.1772(4) 0.077(2) Uani 1 1 d . . .
H52B H 1.1958 1.0359 1.2055 0.093 Uiso 1 1 calc R . .
C53B C 1.0498(7) 1.0337(3) 1.1633(6) 0.102(3) Uani 1 1 d . . .
H53B H 1.0386 1.0621 1.1822 0.122 Uiso 1 1 calc R . .
C54B C 0.9729(6) 1.0063(4) 1.1203(6) 0.098(3) Uani 1 1 d . . .
H54B H 0.9089 1.0159 1.1112 0.117 Uiso 1 1 calc R . .
C55B C 0.9900(6) 0.9665(4) 1.0923(5) 0.093(3) Uani 1 1 d . . .
H55B H 0.9374 0.9492 1.0614 0.111 Uiso 1 1 calc R . .
C61B C 1.2759(4) 0.9041(2) 1.1116(4) 0.0459(16) Uani 1 1 d . . .
C62B C 1.2515(5) 0.9065(3) 1.0278(5) 0.066(2) Uani 1 1 d . . .
H62B H 1.2399 0.9347 1.0024 0.080 Uiso 1 1 calc R . .
C63B C 1.2444(5) 0.8680(4) 0.9819(5) 0.076(2) Uani 1 1 d . . .
H63B H 1.2275 0.8705 0.9258 0.091 Uiso 1 1 calc R . .
C64B C 1.2612(5) 0.8268(3) 1.0164(6) 0.079(2) Uani 1 1 d . . .
H64B H 1.2566 0.8011 0.9844 0.095 Uiso 1 1 calc R . .
C65B C 1.2854(5) 0.8226(3) 1.0994(6) 0.073(2) Uani 1 1 d . . .
H65B H 1.2966 0.7942 1.1239 0.088 Uiso 1 1 calc R . .
C66B C 1.2926(4) 0.8616(3) 1.1457(4) 0.0593(18) Uani 1 1 d . . .
H66B H 1.3094 0.8589 1.2018 0.071 Uiso 1 1 calc R . .
C56B C 1.0832(5) 0.9499(3) 1.1074(4) 0.071(2) Uani 1 1 d . . .
H56B H 1.0926 0.9213 1.0882 0.085 Uiso 1 1 calc R . .

loop_
_atom_site_aniso_label
_atom_site_aniso_U_11
_atom_site_aniso_U_22
_atom_site_aniso_U_33
_atom_site_aniso_U_23
_atom_site_aniso_U_13
_atom_site_aniso_U_12
Cr1 0.0347(5) 0.0373(6) 0.0378(6) 0.0034(5) 0.0081(4) 0.0035(4)
P1A 0.0467(10) 0.0449(11) 0.0440(10) -0.0007(8) 0.0121(8) -0.0009(8)
P2A 0.0348(9) 0.0442(10) 0.0382(10) -0.0008(8) 0.0076(7) 0.0031(8)
C2A 0.054(4) 0.048(4) 0.054(5) 0.010(4) 0.016(4) 0.010(3)
O2A 0.095(4) 0.084(4) 0.058(3) 0.000(3) 0.034(3) 0.006(3)
C3A 0.049(4) 0.048(4) 0.066(5) 0.008(4) 0.018(4) 0.005(3)
O3A 0.124(5) 0.075(4) 0.064(4) -0.024(3) 0.028(3) 0.002(3)
C4A 0.054(4) 0.048(4) 0.038(4) 0.010(3) 0.014(3) 0.010(3)
O4A 0.081(3) 0.080(4) 0.060(3) 0.017(3) 0.024(3) 0.035(3)
C5A 0.044(4) 0.057(5) 0.055(4) 0.013(4) 0.007(3) 0.007(4)
O5A 0.074(3) 0.075(4) 0.095(4) 0.023(3) 0.014(3) -0.026(3)
C1A 0.041(4) 0.029(4) 0.042(4) -0.001(3) 0.006(3) 0.002(3)
N1A 0.037(3) 0.036(3) 0.035(3) 0.003(3) 0.008(2) -0.001(2)
C11A 0.037(4) 0.037(4) 0.036(3) 0.006(3) 0.007(3) 0.000(3)
C12A 0.039(4) 0.038(4) 0.036(4) 0.008(3) 0.016(3) 0.007(3)
C13A 0.044(4) 0.038(4) 0.051(4) -0.005(3) 0.009(3) 0.000(3)
C14A 0.049(4) 0.048(4) 0.047(4) -0.007(3) 0.015(4) 0.008(4)
C15A 0.047(5) 0.059(5) 0.062(5) 0.001(4) 0.028(4) 0.009(4)
C16A 0.036(4) 0.059(4) 0.048(4) 0.004(4) 0.013(3) 0.000(3)
C21A 0.045(4) 0.048(4) 0.044(4) 0.000(3) 0.010(3) -0.001(3)
C22A 0.054(5) 0.054(5) 0.052(4) 0.008(3) 0.009(4) -0.002(4)
C23A 0.047(5) 0.070(5) 0.072(5) -0.002(5) 0.006(4) -0.004(4)
C24A 0.058(5) 0.065(5) 0.070(5) -0.006(4) 0.023(4) -0.020(4)
C25A 0.079(6) 0.058(5) 0.059(5) 0.009(4) 0.019(5) -0.017(4)
C26A 0.058(5) 0.054(5) 0.051(4) 0.006(4) 0.007(3) -0.006(4)
C31A 0.045(4) 0.047(5) 0.043(4) -0.004(3) 0.006(3) -0.009(3)
C32A 0.061(4) 0.050(5) 0.041(4) 0.010(4) 0.019(3) -0.003(4)
C33A 0.073(5) 0.046(5) 0.060(5) -0.001(4) 0.013(4) -0.007(4)
C34A 0.086(5) 0.058(6) 0.043(5) 0.005(4) 0.005(4) -0.020(5)
C35A 0.087(6) 0.091(7) 0.038(5) -0.002(4) 0.021(4) -0.028(5)
C36A 0.066(5) 0.064(5) 0.044(4) -0.006(4) 0.021(4) 0.000(4)
C41A 0.036(4) 0.038(4) 0.039(4) -0.006(3) 0.010(3) -0.004(3)
C42A 0.036(4) 0.031(4) 0.038(4) -0.004(3) 0.010(3) -0.003(3)
C43A 0.042(4) 0.045(4) 0.042(4) 0.002(3) 0.007(3) 0.004(3)
C44A 0.067(5) 0.043(4) 0.042(4) 0.003(3) 0.015(4) -0.001(4)
C45A 0.053(5) 0.068(5) 0.045(4) -0.002(4) 0.020(4) -0.004(4)
C46A 0.044(4) 0.057(4) 0.043(4) -0.003(3) 0.011(3) 0.003(3)
C51A 0.035(4) 0.059(5) 0.042(4) 0.005(3) 0.016(3) 0.004(3)
C52A 0.053(5) 0.056(5) 0.084(5) -0.010(4) 0.022(4) 0.007(4)
C53A 0.067(6) 0.078(6) 0.125(8) 0.014(5) 0.042(6) 0.029(5)
C54A 0.046(5) 0.111(8) 0.091(6) 0.039(5) 0.034(5) 0.035(6)
C55A 0.028(5) 0.126(8) 0.072(5) 0.001(5) 0.010(4) 0.002(4)
C56A 0.044(5) 0.077(5) 0.052(4) -0.007(4) 0.009(4) -0.002(4)
C61A 0.039(4) 0.040(5) 0.049(5) -0.007(3) 0.013(3) -0.003(3)
C62A 0.050(4) 0.056(5) 0.061(4) -0.018(5) 0.015(3) 0.001(4)
C63A 0.069(5) 0.053(5) 0.086(6) -0.012(5) 0.012(4) 0.004(4)
C64A 0.066(5) 0.082(7) 0.089(7) -0.036(6) 0.021(5) 0.002(5)
C65A 0.059(5) 0.100(7) 0.054(5) -0.020(6) 0.009(4) -0.001(5)
C66A 0.057(4) 0.063(5) 0.054(5) -0.015(4) 0.015(4) -0.010(4)
Cr2 0.0431(6) 0.0399(6) 0.0445(6) 0.0085(5) 0.0168(5) 0.0048(5)
P1B 0.0591(11) 0.0465(11) 0.0515(11) -0.0067(9) 0.0227(9) -0.0072(9)
P2B 0.0431(10) 0.0506(11) 0.0475(10) 0.0064(9) 0.0167(8) 0.0032(8)
C2B 0.047(4) 0.056(5) 0.059(5) 0.004(4) 0.017(4) 0.002(3)
O2B 0.086(4) 0.098(4) 0.058(3) -0.005(3) 0.030(3) -0.007(3)
C3B 0.062(4) 0.051(5) 0.061(5) 0.006(4) 0.028(4) 0.001(4)
O3B 0.126(5) 0.086(4) 0.086(4) -0.027(3) 0.059(4) -0.020(3)
C4B 0.061(4) 0.051(5) 0.060(5) 0.011(4) 0.022(4) 0.007(4)
O4B 0.089(4) 0.079(4) 0.089(4) 0.037(3) 0.032(3) 0.043(3)
C5B 0.055(4) 0.043(4) 0.057(4) 0.011(3) 0.018(4) 0.008(4)
O5B 0.072(3) 0.064(3) 0.076(3) 0.017(3) 0.020(3) -0.010(3)
C1B 0.049(4) 0.045(4) 0.047(4) 0.004(4) 0.010(3) 0.003(3)
N1B 0.045(3) 0.037(3) 0.044(3) 0.001(3) 0.014(3) -0.003(2)
C11B 0.047(4) 0.031(4) 0.044(4) 0.008(3) 0.018(3) 0.005(3)
C12B 0.043(4) 0.028(4) 0.048(4) 0.007(3) 0.021(3) 0.007(3)
C13B 0.045(4) 0.037(4) 0.056(4) -0.003(3) 0.015(3) 0.006(3)
C14B 0.064(5) 0.043(4) 0.046(4) -0.005(3) 0.020(4) 0.005(4)
C15B 0.047(4) 0.061(5) 0.054(4) -0.007(4) 0.026(4) 0.006(4)
C16B 0.037(4) 0.054(4) 0.060(5) 0.001(4) 0.015(3) 0.001(3)
C21B 0.056(4) 0.063(5) 0.051(5) -0.016(4) 0.027(4) -0.022(4)
C22B 0.113(7) 0.115(7) 0.067(6) 0.000(6) 0.046(5) -0.007(5)
C23B 0.116(8) 0.166(11) 0.053(6) 0.002(7) 0.040(5) 0.003(7)
C24B 0.097(7) 0.123(9) 0.060(7) 0.029(6) 0.002(5) -0.019(6)
C25B 0.089(6) 0.082(6) 0.061(6) 0.018(6) -0.001(5) -0.014(5)
C26B 0.070(5) 0.065(5) 0.051(5) -0.008(4) 0.013(4) -0.008(4)
C31B 0.054(4) 0.040(4) 0.046(4) -0.013(3) 0.017(4) -0.005(3)
C32B 0.074(5) 0.059(5) 0.055(5) -0.003(4) 0.014(4) -0.023(4)
C33B 0.073(5) 0.073(6) 0.068(5) -0.003(5) 0.011(4) -0.021(5)
C34B 0.067(6) 0.075(6) 0.085(6) -0.019(5) 0.029(5) -0.032(5)
C35B 0.094(6) 0.061(5) 0.103(7) 0.014(5) 0.043(6) -0.018(5)
C36B 0.067(5) 0.060(5) 0.086(6) 0.017(5) 0.025(4) -0.003(4)
C41B 0.046(4) 0.039(4) 0.051(4) 0.003(3) 0.020(4) -0.003(3)
C42B 0.050(4) 0.052(4) 0.039(4) 0.010(3) 0.017(4) -0.003(3)
C43B 0.052(4) 0.063(5) 0.065(5) 0.010(4) 0.026(4) -0.007(3)
C44B 0.078(6) 0.077(5) 0.052(5) 0.014(4) 0.027(5) -0.002(4)
C45B 0.075(6) 0.086(6) 0.065(6) 0.014(4) 0.041(5) -0.002(4)
C46B 0.044(4) 0.058(5) 0.066(5) 0.010(4) 0.018(4) -0.003(3)
C51B 0.046(4) 0.065(5) 0.063(5) 0.009(4) 0.023(4) 0.002(4)
C52B 0.060(5) 0.081(6) 0.097(6) -0.002(5) 0.032(4) 0.011(4)
C53B 0.089(7) 0.099(7) 0.136(8) 0.010(6) 0.063(6) 0.039(6)
C54B 0.054(6) 0.129(9) 0.118(8) 0.030(7) 0.038(6) 0.031(6)
C55B 0.060(6) 0.113(8) 0.108(7) 0.004(6) 0.031(5) 0.008(5)
C61B 0.038(4) 0.061(5) 0.040(4) 0.001(4) 0.014(3) 0.000(3)
C62B 0.066(5) 0.074(6) 0.059(5) -0.001(5) 0.018(4) -0.009(4)
C63B 0.073(5) 0.098(7) 0.055(5) -0.018(6) 0.018(4) -0.007(5)
C64B 0.050(5) 0.080(7) 0.099(8) -0.034(6) 0.010(5) 0.004(4)
C65B 0.049(4) 0.061(6) 0.099(7) -0.010(5) 0.008(5) 0.008(4)
C66B 0.052(4) 0.058(5) 0.064(5) -0.003(5) 0.012(4) 0.003(4)
C56B 0.048(5) 0.075(5) 0.096(6) 0.007(4) 0.032(4) 0.006(4)

loop_
_atom_type_symbol
_atom_type_description
_atom_type_scat_dispersion_real
_atom_type_scat_dispersion_imag
_atom_type_scat_source
C C 0.0033 0.0016 'International Tables Vol C Tables 4.2.6.8 and 6.1.1.4'
H H 0.0000 0.0000 'International Tables Vol C Tables 4.2.6.8 and 6.1.1.4'
N N 0.0061 0.0033 'International Tables Vol C Tables 4.2.6.8 and 6.1.1.4'
O O 0.0106 0.0060 'International Tables Vol C Tables 4.2.6.8 and 6.1.1.4'
P P 0.1023 0.0942 'International Tables Vol C Tables 4.2.6.8 and 6.1.1.4'
Cr Cr 0.3209 0.6236 'International Tables Vol C Tables 4.2.6.8 and 6.1.1.4'

loop_
_geom_angle_atom_site_label_1
_geom_angle_atom_site_label_2
_geom_angle_atom_site_label_3
_geom_angle
_geom_angle_site_symmetry_1
_geom_angle_site_symmetry_3
_geom_angle_publ_flag
C4A Cr1 C5A 86.9(3) . . ?
C4A Cr1 C3A 88.8(3) . . ?
C5A Cr1 C3A 88.4(3) . . ?
C4A Cr1 C2A 89.2(3) . . ?
C5A Cr1 C2A 87.5(3) . . ?
C3A Cr1 C2A 175.5(3) . . ?
C4A Cr1 N1A 176.4(2) . . ?
C5A Cr1 N1A 96.7(2) . . ?
C3A Cr1 N1A 90.9(2) . . ?
C2A Cr1 N1A 91.4(2) . . ?
C4A Cr1 P2A 94.3(2) . . ?
C5A Cr1 P2A 177.2(2) . . ?
C3A Cr1 P2A 89.1(2) . . ?
C2A Cr1 P2A 95.0(2) . . ?
N1A Cr1 P2A 82.06(13) . . ?
C31A P1A C21A 105.6(3) . . ?
C31A P1A C11A 100.2(3) . . ?
C21A P1A C11A 100.3(3) . . ?
C41A P2A C61A 102.1(3) . . ?
C41A P2A C51A 102.8(3) . . ?
C61A P2A C51A 102.7(3) . . ?
C41A P2A Cr1 108.89(19) . . ?
C61A P2A Cr1 117.8(2) . . ?
C51A P2A Cr1 120.1(2) . . ?
O2A C2A Cr1 174.8(6) . . ?
O3A C3A Cr1 175.6(6) . . ?
O4A C4A Cr1 177.3(6) . . ?
O5A C5A Cr1 173.1(6) . . ?
N1A C1A C42A 129.4(5) . . ?
C1A N1A C12A 113.6(5) . . ?
C1A N1A Cr1 130.5(4) . . ?
C12A N1A Cr1 115.9(3) . . ?
C16A C11A C12A 116.0(5) . . ?
C16A C11A P1A 124.5(4) . . ?
C12A C11A P1A 119.4(4) . . ?
C13A C12A C11A 120.9(5) . . ?
C13A C12A N1A 117.7(5) . . ?
C11A C12A N1A 121.4(5) . . ?
C12A C13A C14A 120.6(6) . . ?
C15A C14A C13A 120.0(6) . . ?
C14A C15A C16A 119.9(6) . . ?
C15A C16A C11A 122.5(6) . . ?
C26A C21A C22A 117.1(6) . . ?
C26A C21A P1A 117.1(5) . . ?
C22A C21A P1A 125.7(5) . . ?
C21A C22A C23A 121.0(6) . . ?
C24A C23A C22A 120.4(6) . . ?
C23A C24A C25A 120.1(6) . . ?
C24A C25A C26A 119.4(6) . . ?
C21A C26A C25A 122.0(6) . . ?
C32A C31A C36A 118.6(6) . . ?
C32A C31A P1A 124.3(5) . . ?
C36A C31A P1A 117.0(5) . . ?
C33A C32A C31A 120.8(6) . . ?
C32A C33A C34A 120.8(7) . . ?
C35A C34A C33A 119.0(7) . . ?
C34A C35A C36A 120.8(7) . . ?
C35A C36A C31A 120.0(7) . . ?
C46A C41A C42A 117.8(5) . . ?
C46A C41A P2A 122.3(4) . . ?
C42A C41A P2A 119.8(4) . . ?
C43A C42A C41A 119.8(5) . . ?
C43A C42A C1A 116.9(5) . . ?
C41A C42A C1A 123.1(5) . . ?
C42A C43A C44A 121.4(5) . . ?
C45A C44A C43A 119.6(6) . . ?
C44A C45A C46A 119.8(6) . . ?
C45A C46A C41A 121.5(6) . . ?
C56A C51A C52A 118.0(6) . . ?
C56A C51A P2A 122.7(5) . . ?
C52A C51A P2A 119.3(5) . . ?
C51A C52A C53A 120.1(7) . . ?
C54A C53A C52A 121.2(8) . . ?
C55A C54A C53A 118.9(7) . . ?
C54A C55A C56A 121.5(7) . . ?
C55A C56A C51A 120.3(7) . . ?
C66A C61A C62A 118.2(6) . . ?
C66A C61A P2A 118.6(5) . . ?
C62A C61A P2A 123.2(5) . . ?
C63A C62A C61A 120.9(7) . . ?
C64A C63A C62A 120.3(7) . . ?
C65A C64A C63A 119.8(7) . . ?
C64A C65A C66A 120.7(7) . . ?
C61A C66A C65A 120.0(7) . . ?
C4B Cr2 C5B 89.9(3) . . ?
C4B Cr2 C3B 88.4(3) . . ?
C5B Cr2 C3B 87.8(3) . . ?
C4B Cr2 C2B 86.2(3) . . ?
C5B Cr2 C2B 87.9(3) . . ?
C3B Cr2 C2B 173.1(3) . . ?
C4B Cr2 N1B 176.6(2) . . ?
C5B Cr2 N1B 93.5(2) . . ?
C3B Cr2 N1B 92.1(2) . . ?
C2B Cr2 N1B 93.6(2) . . ?
C4B Cr2 P2B 94.3(2) . . ?
C5B Cr2 P2B 175.1(2) . . ?
C3B Cr2 P2B 89.8(2) . . ?
C2B Cr2 P2B 94.8(2) . . ?
N1B Cr2 P2B 82.32(13) . . ?
C31B P1B C11B 100.4(3) . . ?
C31B P1B C21B 103.7(3) . . ?
C11B P1B C21B 103.1(3) . . ?
C51B P2B C41B 103.6(3) . . ?
C51B P2B C61B 104.3(3) . . ?
C41B P2B C61B 102.6(3) . . ?
C51B P2B Cr2 119.8(2) . . ?
C41B P2B Cr2 107.7(2) . . ?
C61B P2B Cr2 116.76(19) . . ?
O2B C2B Cr2 174.3(6) . . ?
O3B C3B Cr2 176.2(6) . . ?
O4B C4B Cr2 179.0(6) . . ?
O5B C5B Cr2 176.0(6) . . ?
N1B C1B C42B 127.2(6) . . ?
C1B N1B C12B 113.5(5) . . ?
C1B N1B Cr2 130.7(4) . . ?
C12B N1B Cr2 115.8(3) . . ?
C12B C11B C16B 116.5(5) . . ?
C12B C11B P1B 119.6(4) . . ?
C16B C11B P1B 123.8(5) . . ?
C13B C12B C11B 121.7(5) . . ?
C13B C12B N1B 117.0(5) . . ?
C11B C12B N1B 121.3(5) . . ?
C14B C13B C12B 119.7(6) . . ?
C15B C14B C13B 119.8(6) . . ?
C16B C15B C14B 120.3(6) . . ?
C15B C16B C11B 121.9(6) . . ?
C22B C21B C26B 118.4(7) . . ?
C22B C21B P1B 115.8(6) . . ?
C26B C21B P1B 125.8(5) . . ?
C21B C22B C23B 119.2(8) . . ?
C24B C23B C22B 120.8(8) . . ?
C25B C24B C23B 119.5(9) . . ?
C24B C25B C26B 121.4(9) . . ?
C25B C26B C21B 120.6(7) . . ?
C32B C31B C36B 117.5(6) . . ?
C32B C31B P1B 124.7(5) . . ?
C36B C31B P1B 117.8(5) . . ?
C31B C32B C33B 121.4(7) . . ?
C34B C33B C32B 119.8(7) . . ?
C33B C34B C35B 119.6(7) . . ?
C34B C35B C36B 120.4(7) . . ?
C31B C36B C35B 121.3(7) . . ?
C46B C41B C42B 118.1(5) . . ?
C46B C41B P2B 122.7(5) . . ?
C42B C41B P2B 119.2(4) . . ?
C43B C42B C41B 119.8(5) . . ?
C43B C42B C1B 115.0(6) . . ?
C41B C42B C1B 125.1(5) . . ?
C42B C43B C44B 120.4(6) . . ?
C45B C44B C43B 120.3(6) . . ?
C44B C45B C46B 119.8(6) . . ?
C45B C46B C41B 121.4(6) . . ?
C56B C51B C52B 116.7(6) . . ?
C56B C51B P2B 122.9(6) . . ?
C52B C51B P2B 120.3(6) . . ?
C53B C52B C51B 122.7(8) . . ?
C52B C53B C54B 117.9(8) . . ?
C55B C54B C53B 120.3(8) . . ?
C54B C55B C56B 122.0(9) . . ?
C66B C61B C62B 116.9(6) . . ?
C66B C61B P2B 124.7(5) . . ?
C62B C61B P2B 118.4(5) . . ?
C63B C62B C61B 121.0(7) . . ?
C64B C63B C62B 121.1(7) . . ?
C63B C64B C65B 120.0(7) . . ?
C64B C65B C66B 118.8(7) . . ?
C61B C66B C65B 122.1(7) . . ?
C55B C56B C51B 120.4(8) . . ?

loop_
_geom_bond_atom_site_label_1
_geom_bond_atom_site_label_2
_geom_bond_distance
_geom_bond_site_symmetry_2
_geom_bond_publ_flag
Cr1 C4A 1.794(7) . ?
Cr1 C5A 1.854(7) . ?
Cr1 C3A 1.879(8) . ?
Cr1 C2A 1.895(8) . ?
Cr1 N1A 2.141(5) . ?
Cr1 P2A 2.3570(18) . ?
P1A C31A 1.825(6) . ?
P1A C21A 1.828(6) . ?
P1A C11A 1.830(6) . ?
P2A C41A 1.817(6) . ?
P2A C61A 1.818(6) . ?
P2A C51A 1.825(6) . ?
C2A O2A 1.141(7) . ?
C3A O3A 1.157(7) . ?
C4A O4A 1.162(6) . ?
C5A O5A 1.150(7) . ?
C1A N1A 1.279(6) . ?
C1A C42A 1.464(8) . ?
N1A C12A 1.449(7) . ?
C11A C16A 1.402(7) . ?
C11A C12A 1.406(8) . ?
C12A C13A 1.374(7) . ?
C13A C14A 1.381(8) . ?
C14A C15A 1.354(8) . ?
C15A C16A 1.373(8) . ?
C21A C26A 1.376(8) . ?
C21A C22A 1.380(8) . ?
C22A C23A 1.382(8) . ?
C23A C24A 1.357(9) . ?
C24A C25A 1.361(9) . ?
C25A C26A 1.383(8) . ?
C31A C32A 1.381(8) . ?
C31A C36A 1.386(8) . ?
C32A C33A 1.367(8) . ?
C33A C34A 1.373(9) . ?
C34A C35A 1.369(9) . ?
C35A C36A 1.383(9) . ?
C41A C46A 1.395(7) . ?
C41A C42A 1.405(7) . ?
C42A C43A 1.369(7) . ?
C43A C44A 1.380(8) . ?
C44A C45A 1.371(8) . ?
C45A C46A 1.379(8) . ?
C51A C56A 1.379(8) . ?
C51A C52A 1.382(8) . ?
C52A C53A 1.385(9) . ?
C53A C54A 1.354(10) . ?
C54A C55A 1.347(10) . ?
C55A C56A 1.377(9) . ?
C61A C66A 1.377(8) . ?
C61A C62A 1.397(8) . ?
C62A C63A 1.376(9) . ?
C63A C64A 1.367(10) . ?
C64A C65A 1.359(10) . ?
C65A C66A 1.401(9) . ?
Cr2 C4B 1.806(7) . ?
Cr2 C5B 1.833(7) . ?
Cr2 C3B 1.874(8) . ?
Cr2 C2B 1.877(8) . ?
Cr2 N1B 2.132(5) . ?
Cr2 P2B 2.3541(19) . ?
P1B C31B 1.829(6) . ?
P1B C11B 1.832(6) . ?
P1B C21B 1.832(7) . ?
P2B C51B 1.805(6) . ?
P2B C41B 1.826(6) . ?
P2B C61B 1.828(6) . ?
C2B O2B 1.160(7) . ?
C3B O3B 1.152(7) . ?
C4B O4B 1.178(7) . ?
C5B O5B 1.170(7) . ?
C1B N1B 1.271(7) . ?
C1B C42B 1.460(8) . ?
N1B C12B 1.463(7) . ?
C11B C12B 1.394(8) . ?
C11B C16B 1.395(7) . ?
C12B C13B 1.379(7) . ?
C13B C14B 1.376(8) . ?
C14B C15B 1.369(8) . ?
C15B C16B 1.368(8) . ?
C21B C22B 1.382(9) . ?
C21B C26B 1.383(9) . ?
C22B C23B 1.397(11) . ?
C23B C24B 1.361(12) . ?
C24B C25B 1.342(11) . ?
C25B C26B 1.363(9) . ?
C31B C32B 1.366(8) . ?
C31B C36B 1.372(8) . ?
C32B C33B 1.398(9) . ?
C33B C34B 1.355(10) . ?
C34B C35B 1.361(10) . ?
C35B C36B 1.381(9) . ?
C41B C46B 1.389(8) . ?
C41B C42B 1.397(8) . ?
C42B C43B 1.383(8) . ?
C43B C44B 1.384(8) . ?
C44B C45B 1.354(9) . ?
C45B C46B 1.381(8) . ?
C51B C56B 1.381(9) . ?
C51B C52B 1.384(9) . ?
C52B C53B 1.381(10) . ?
C53B C54B 1.385(12) . ?
C54B C55B 1.321(11) . ?
C55B C56B 1.377(10) . ?
C61B C66B 1.371(8) . ?
C61B C62B 1.390(8) . ?
C62B C63B 1.371(10) . ?
C63B C64B 1.339(10) . ?
C64B C65B 1.379(10) . ?
C65B C66B 1.388(9) . ?
